data_7214742
loop_
_publ_author_name
'Li, Zhao-Hao'
'Xue, Li-Ping'
'Zhao, Bang-Tun'
'Kan, Jian'
'Su, Wei-Ping'

_publ_section_title
;
 2D lanthanide--organic frameworks constructed from lanthanide acetate
 skeletons and benzotriazole-5-carboxylic acid connectors: synthesis,
 structure, luminescence and magnetic properties
;
_journal_issue 24
_journal_name_full CrystEngComm
_journal_page_first 8485
_journal_paper_doi 10.1039/c2ce25927c
_journal_volume 14
_journal_year 2012
_chemical_formula_sum 'C16 H13 Gd N6 O7'
_chemical_formula_weight 558.57
_chemical_name_systematic
;
?
;
_space_group_IT_number 14
_symmetry_cell_setting monoclinic
_symmetry_space_group_name_Hall '-P 2ybc'
_symmetry_space_group_name_H-M 'P 1 21/c 1'
_atom_sites_solution_hydrogens geom
_atom_sites_solution_primary direct
_atom_sites_solution_secondary difmap
_audit_creation_method SHELXL-97
_cell_angle_alpha 90.00
_cell_angle_beta 96.614(10)
_cell_angle_gamma 90.00
_cell_formula_units_Z 4
_cell_length_a 16.619(9)
_cell_length_b 14.447(8)
_cell_length_c 8.019(4)
_cell_measurement_temperature 293(2)
_cell_volume 1912.5(18)
_computing_cell_refinement 'Bruker SMART'
_computing_data_collection 'Bruker SMART'
_computing_data_reduction 'Bruker SMART'
_computing_molecular_graphics 'Diamond Version 2.1c(K.Brandenburg, 1999)'
_computing_publication_material 'enCIFer (Allen et al., 2004); PLATON'
_computing_structure_refinement 'SHELXL-97 (Sheldrick, 1997)'
_computing_structure_solution 'SHELXS-97 (Sheldrick, 1990)'
_diffrn_ambient_temperature 293(2)
_diffrn_measured_fraction_theta_full 0.998
_diffrn_measured_fraction_theta_max 0.998
_diffrn_measurement_device_type 'CCD area detector'
_diffrn_measurement_method CCD_Profile_fitting
_diffrn_radiation_monochromator graphite
_diffrn_radiation_source 'fine-focus sealed tube'
_diffrn_radiation_type MoK\a
_diffrn_radiation_wavelength 0.71073
_diffrn_reflns_av_R_equivalents 0.0707
_diffrn_reflns_av_sigmaI/netI 0.0710
_diffrn_reflns_limit_h_max 20
_diffrn_reflns_limit_h_min -20
_diffrn_reflns_limit_k_max 17
_diffrn_reflns_limit_k_min -17
_diffrn_reflns_limit_l_max 9
_diffrn_reflns_limit_l_min -9
_diffrn_reflns_number 12497
_diffrn_reflns_theta_full 25.50
_diffrn_reflns_theta_max 25.50
_diffrn_reflns_theta_min 2.82
_diffrn_standards_decay_% 0
_diffrn_standards_interval_count 0
_diffrn_standards_interval_time 0
_diffrn_standards_number 0
_exptl_absorpt_coefficient_mu 3.522
_exptl_absorpt_correction_T_max 0.633
_exptl_absorpt_correction_T_min 0.514
_exptl_absorpt_correction_type multi-scan
_exptl_absorpt_process_details sadabs
_exptl_crystal_colour Colorless
_exptl_crystal_density_diffrn 1.940
_exptl_crystal_density_method 'not measured'
_exptl_crystal_description Block
_exptl_crystal_F_000 1084
_exptl_crystal_size_max 0.22
_exptl_crystal_size_mid 0.19
_exptl_crystal_size_min 0.14
_refine_diff_density_max 2.024
_refine_diff_density_min -1.629
_refine_diff_density_rms 0.166
_refine_ls_extinction_method none
_refine_ls_goodness_of_fit_ref 1.194
_refine_ls_hydrogen_treatment constr
_refine_ls_matrix_type full
_refine_ls_number_parameters 272
_refine_ls_number_reflns 3547
_refine_ls_number_restraints 0
_refine_ls_restrained_S_all 1.194
_refine_ls_R_factor_all 0.0644
_refine_ls_R_factor_gt 0.0584
_refine_ls_shift/su_max 0.000
_refine_ls_shift/su_mean 0.000
_refine_ls_structure_factor_coef Fsqd
_refine_ls_weighting_details 'calc w=1/[\s^2^(Fo^2^)+(0.0334P)^2^+7.7343P] where P=(Fo^2^+2Fc^2^)/3'
_refine_ls_weighting_scheme calc
_refine_ls_wR_factor_gt 0.1241
_refine_ls_wR_factor_ref 0.1283
_reflns_number_gt 3262
_reflns_number_total 3547
_reflns_threshold_expression >2sigma(I)
_cod_data_source_file c2ce25927c.txt
_cod_data_source_block Gd
_cod_original_cell_volume 1912.4(18)
_cod_original_sg_symbol_H-M P21/c
_cod_database_code 7214742

loop_
_symmetry_equiv_pos_as_xyz
'x, y, z'
'-x, y+1/2, -z+1/2'
'-x, -y, -z'
'x, -y-1/2, z-1/2'

loop_
_atom_site_label
_atom_site_type_symbol
_atom_site_fract_x
_atom_site_fract_y
_atom_site_fract_z
_atom_site_U_iso_or_equiv
_atom_site_adp_type
_atom_site_occupancy
_atom_site_symmetry_multiplicity
_atom_site_calc_flag
_atom_site_refinement_flags
Gd1 Gd 0.44915(2) 0.11592(2) 0.05245(5) 0.02608(16) Uani 1 1 d .
O1 O 0.4877(4) 0.2765(4) 0.0947(8) 0.0430(15) Uani 1 1 d .
H2W H 0.4809 0.3046 0.0010 0.064 Uiso 1 1 d R
H1W H 0.4582 0.3013 0.1621 0.064 Uiso 1 1 d R
O2 O 0.5242(4) 0.1081(4) 0.3361(7) 0.0369(14) Uani 1 1 d .
O3 O 0.5436(3) -0.0092(4) 0.1739(7) 0.0362(13) Uani 1 1 d .
O4 O 0.3659(3) -0.0089(4) 0.1068(8) 0.0388(14) Uani 1 1 d .
O5 O 0.4256(4) -0.1432(4) 0.0508(8) 0.0448(16) Uani 1 1 d .
O6 O 0.3769(3) 0.1843(4) -0.1795(7) 0.0367(14) Uani 1 1 d .
O7 O 0.3452(3) 0.3219(4) -0.2980(7) 0.0380(14) Uani 1 1 d .
N1 N 0.2208(5) -0.3826(5) 0.2574(10) 0.0430(19) Uani 1 1 d .
N2 N 0.1528(5) -0.3890(5) 0.3283(11) 0.0442(19) Uani 1 1 d .
N3 N 0.1253(4) -0.3023(5) 0.3525(10) 0.0448(19) Uani 1 1 d .
H3 H 0.0816 -0.2904 0.3965 0.054 Uiso 1 1 calc R
N4 N 0.0146(5) 0.1922(5) -0.0338(11) 0.050(2) Uani 1 1 d .
N5 N 0.0160(5) 0.1010(6) -0.0273(12) 0.052(2) Uani 1 1 d .
N6 N 0.0874(5) 0.0717(5) -0.0715(10) 0.049(2) Uani 1 1 d .
H6 H 0.1010 0.0144 -0.0762 0.059 Uiso 1 1 calc R
C1 C 0.6269(6) -0.0013(6) 0.4394(11) 0.048(2) Uani 1 1 d .
H1C H 0.6790 0.0125 0.4047 0.071 Uiso 1 1 calc R
H1A H 0.6213 -0.0671 0.4503 0.071 Uiso 1 1 calc R
H1B H 0.6223 0.0277 0.5455 0.071 Uiso 1 1 calc R
C2 C 0.5620(5) 0.0342(5) 0.3115(10) 0.0309(18) Uani 1 1 d .
C3 C 0.3675(5) -0.0980(5) 0.1082(11) 0.037(2) Uani 1 1 d .
C4 C 0.3011(5) -0.1490(6) 0.1708(10) 0.0343(19) Uani 1 1 d .
C5 C 0.3019(5) -0.2445(6) 0.1724(10) 0.0352(19) Uani 1 1 d .
H5 H 0.3434 -0.2780 0.1322 0.042 Uiso 1 1 calc R
C6 C 0.2362(5) -0.2893(5) 0.2386(10) 0.0344(19) Uani 1 1 d .
C7 C 0.1745(5) -0.2363(6) 0.2993(11) 0.038(2) Uani 1 1 d .
C8 C 0.1736(5) -0.1394(6) 0.2969(11) 0.040(2) Uani 1 1 d .
H8 H 0.1329 -0.1053 0.3386 0.048 Uiso 1 1 calc R
C9 C 0.2368(5) -0.0981(6) 0.2291(11) 0.036(2) Uani 1 1 d .
H9 H 0.2376 -0.0339 0.2211 0.043 Uiso 1 1 calc R
C10 C 0.3278(5) 0.2500(5) -0.2212(9) 0.0303(18) Uani 1 1 d .
C11 C 0.2420(5) 0.2382(6) -0.1769(9) 0.0304(18) Uani 1 1 d .
C12 C 0.1947(5) 0.3178(6) -0.1577(13) 0.045(2) Uani 1 1 d .
H12 H 0.2156 0.3759 -0.1780 0.055 Uiso 1 1 calc R
C13 C 0.1177(6) 0.3109(6) -0.1093(12) 0.046(2) Uani 1 1 d .
H13 H 0.0868 0.3634 -0.0958 0.056 Uiso 1 1 calc R
C14 C 0.0876(5) 0.2221(6) -0.0810(11) 0.040(2) Uani 1 1 d .
C15 C 0.1360(5) 0.1438(6) -0.1084(11) 0.0358(19) Uani 1 1 d .
C16 C 0.2136(5) 0.1497(6) -0.1510(10) 0.0327(18) Uani 1 1 d .
H16 H 0.2451 0.0974 -0.1618 0.039 Uiso 1 1 calc R

loop_
_atom_site_aniso_label
_atom_site_aniso_U_11
_atom_site_aniso_U_22
_atom_site_aniso_U_33
_atom_site_aniso_U_23
_atom_site_aniso_U_13
_atom_site_aniso_U_12
Gd1 0.0288(3) 0.0205(2) 0.0305(3) 0.00003(15) 0.00978(17) 0.00050(15)
O1 0.063(4) 0.020(3) 0.053(4) -0.007(3) 0.033(3) -0.007(3)
O2 0.048(4) 0.032(3) 0.031(3) -0.008(2) 0.004(3) 0.005(3)
O3 0.042(3) 0.035(3) 0.030(3) -0.007(3) 0.001(2) 0.010(3)
O4 0.036(3) 0.029(3) 0.057(4) -0.001(3) 0.028(3) -0.003(2)
O5 0.043(4) 0.026(3) 0.071(5) -0.006(3) 0.029(3) -0.006(3)
O6 0.034(3) 0.028(3) 0.050(4) 0.010(3) 0.013(3) 0.008(2)
O7 0.041(3) 0.028(3) 0.049(4) 0.007(3) 0.024(3) -0.001(3)
N1 0.037(4) 0.034(4) 0.062(5) 0.007(3) 0.019(4) -0.016(3)
N2 0.044(5) 0.032(4) 0.060(5) 0.002(3) 0.018(4) -0.008(3)
N3 0.030(4) 0.043(5) 0.065(5) 0.005(4) 0.021(4) 0.000(3)
N4 0.042(5) 0.042(5) 0.069(6) 0.001(4) 0.021(4) 0.000(4)
N5 0.034(5) 0.045(5) 0.082(6) -0.001(4) 0.027(4) -0.001(4)
N6 0.041(5) 0.036(4) 0.076(6) 0.001(4) 0.024(4) -0.001(4)
C1 0.063(7) 0.040(5) 0.038(5) 0.001(4) -0.004(4) 0.003(5)
C2 0.044(5) 0.023(4) 0.027(4) 0.000(3) 0.012(3) -0.005(4)
C3 0.031(5) 0.024(4) 0.051(5) -0.021(4) -0.012(4) 0.006(3)
C4 0.037(5) 0.024(4) 0.042(5) -0.007(4) 0.009(4) -0.001(4)
C5 0.033(5) 0.034(5) 0.040(5) -0.006(4) 0.009(4) 0.003(4)
C6 0.035(5) 0.029(4) 0.041(5) 0.000(4) 0.011(4) -0.005(3)
C7 0.033(5) 0.041(5) 0.043(5) 0.006(4) 0.013(4) -0.007(4)
C8 0.035(5) 0.033(5) 0.054(6) 0.000(4) 0.013(4) 0.000(4)
C9 0.040(5) 0.022(4) 0.048(5) -0.003(4) 0.013(4) -0.003(3)
C10 0.040(5) 0.032(4) 0.020(4) 0.002(3) 0.005(3) -0.001(4)
C11 0.028(4) 0.037(5) 0.028(4) 0.007(3) 0.011(3) 0.004(3)
C12 0.036(5) 0.031(5) 0.071(7) 0.004(4) 0.016(4) -0.003(4)
C13 0.049(6) 0.022(4) 0.072(7) 0.003(4) 0.025(5) 0.004(4)
C14 0.036(5) 0.037(5) 0.050(5) 0.001(4) 0.019(4) -0.004(4)
C15 0.035(5) 0.026(4) 0.049(5) 0.000(4) 0.012(4) 0.001(4)
C16 0.032(4) 0.028(4) 0.040(5) 0.001(4) 0.013(3) 0.002(4)

loop_
_atom_type_symbol
_atom_type_description
_atom_type_scat_dispersion_real
_atom_type_scat_dispersion_imag
_atom_type_scat_source
C C 0.0033 0.0016 'International Tables Vol C Tables 4.2.6.8 and 6.1.1.4'
H H 0.0000 0.0000 'International Tables Vol C Tables 4.2.6.8 and 6.1.1.4'
N N 0.0061 0.0033 'International Tables Vol C Tables 4.2.6.8 and 6.1.1.4'
O O 0.0106 0.0060 'International Tables Vol C Tables 4.2.6.8 and 6.1.1.4'
Gd Gd -0.1653 3.9035 'International Tables Vol C Tables 4.2.6.8 and 6.1.1.4'

loop_
_geom_angle_atom_site_label_1
_geom_angle_atom_site_label_2
_geom_angle_atom_site_label_3
_geom_angle
_geom_angle_site_symmetry_1
_geom_angle_site_symmetry_3
O6 Gd1 O4 102.4(2) . .
O6 Gd1 O5 92.5(2) . 3_655
O4 Gd1 O5 139.19(19) . 3_655
O6 Gd1 O7 84.5(2) . 4_566
O4 Gd1 O7 73.70(18) . 4_566
O5 Gd1 O7 146.25(19) 3_655 4_566
O6 Gd1 O3 74.50(19) . 3_655
O4 Gd1 O3 74.2(2) . 3_655
O5 Gd1 O3 73.6(2) 3_655 3_655
O7 Gd1 O3 136.5(2) 4_566 3_655
O6 Gd1 O1 78.9(2) . .
O4 Gd1 O1 149.75(19) . .
O5 Gd1 O1 70.1(2) 3_655 .
O7 Gd1 O1 76.38(19) 4_566 .
O3 Gd1 O1 133.43(19) 3_655 .
O6 Gd1 O2 156.97(19) . .
O4 Gd1 O2 92.3(2) . .
O5 Gd1 O2 87.6(2) 3_655 .
O7 Gd1 O2 82.7(2) 4_566 .
O3 Gd1 O2 127.19(18) 3_655 .
O1 Gd1 O2 79.5(2) . .
O6 Gd1 O3 149.35(18) . .
O4 Gd1 O3 74.4(2) . .
O5 Gd1 O3 73.7(2) 3_655 .
O7 Gd1 O3 122.06(19) 4_566 .
O3 Gd1 O3 75.4(2) 3_655 .
O1 Gd1 O3 119.4(2) . .
O2 Gd1 O3 51.92(17) . .
O6 Gd1 Gd1 113.07(14) . 3_655
O4 Gd1 Gd1 70.01(14) . 3_655
O5 Gd1 Gd1 69.19(14) 3_655 3_655
O7 Gd1 Gd1 142.21(13) 4_566 3_655
O3 Gd1 Gd1 38.75(13) 3_655 3_655
O1 Gd1 Gd1 137.85(15) . 3_655
O2 Gd1 Gd1 88.48(12) . 3_655
O3 Gd1 Gd1 36.61(12) . 3_655
Gd1 O1 H2W 109.1 . .
Gd1 O1 H1W 109.3 . .
H2W O1 H1W 109.5 . .
C2 O2 Gd1 95.9(5) . .
C2 O3 Gd1 160.7(5) . 3_655
C2 O3 Gd1 93.4(5) . .
Gd1 O3 Gd1 104.6(2) 3_655 .
C3 O4 Gd1 139.3(5) . .
C3 O5 Gd1 139.9(6) . 3_655
C10 O6 Gd1 142.0(5) . .
C10 O7 Gd1 140.9(5) . 4_565
N2 N1 C6 107.0(7) . .
N1 N2 N3 108.4(6) . .
N2 N3 C7 112.3(7) . .
N2 N3 H3 123.8 . .
C7 N3 H3 123.8 . .
N5 N4 C14 108.1(7) . .
N4 N5 N6 108.4(7) . .
N5 N6 C15 112.1(7) . .
N5 N6 H6 123.9 . .
C15 N6 H6 123.9 . .
C2 C1 H1C 109.5 . .
C2 C1 H1A 109.5 . .
H1C C1 H1A 109.5 . .
C2 C1 H1B 109.5 . .
H1C C1 H1B 109.5 . .
H1A C1 H1B 109.5 . .
O2 C2 O3 118.3(7) . .
O2 C2 C1 121.1(7) . .
O3 C2 C1 120.6(7) . .
O4 C3 O5 121.2(8) . .
O4 C3 C4 119.3(7) . .
O5 C3 C4 119.4(7) . .
C5 C4 C9 121.4(8) . .
C5 C4 C3 120.0(7) . .
C9 C4 C3 118.6(7) . .
C4 C5 C6 116.8(8) . .
C4 C5 H5 121.6 . .
C6 C5 H5 121.6 . .
N1 C6 C7 109.9(7) . .
N1 C6 C5 130.1(8) . .
C7 C6 C5 120.0(7) . .
N3 C7 C8 134.5(8) . .
N3 C7 C6 102.4(7) . .
C8 C7 C6 123.0(8) . .
C9 C8 C7 115.6(8) . .
C9 C8 H8 122.2 . .
C7 C8 H8 122.2 . .
C8 C9 C4 123.0(8) . .
C8 C9 H9 118.5 . .
C4 C9 H9 118.5 . .
O7 C10 O6 124.6(8) . .
O7 C10 C11 118.8(7) . .
O6 C10 C11 116.5(7) . .
C16 C11 C12 122.0(7) . .
C16 C11 C10 119.0(7) . .
C12 C11 C10 119.0(7) . .
C13 C12 C11 121.1(8) . .
C13 C12 H12 119.4 . .
C11 C12 H12 119.4 . .
C12 C13 C14 118.0(8) . .
C12 C13 H13 121.0 . .
C14 C13 H13 121.0 . .
N4 C14 C13 132.1(8) . .
N4 C14 C15 108.9(8) . .
C13 C14 C15 118.9(8) . .
N6 C15 C16 133.9(8) . .
N6 C15 C14 102.4(7) . .
C16 C15 C14 123.6(8) . .
C15 C16 C11 116.1(7) . .
C15 C16 H16 121.9 . .
C11 C16 H16 121.9 . .

loop_
_geom_bond_atom_site_label_1
_geom_bond_atom_site_label_2
_geom_bond_distance
_geom_bond_site_symmetry_2
Gd1 O6 2.315(6) .
Gd1 O4 2.345(5) .
Gd1 O5 2.361(6) 3_655
Gd1 O7 2.389(5) 4_566
Gd1 O3 2.396(5) 3_655
Gd1 O1 2.420(5) .
Gd1 O2 2.467(6) .
Gd1 O3 2.515(5) .
Gd1 Gd1 3.8872(18) 3_655
O1 H2W 0.8500 .
O1 H1W 0.8500 .
O2 C2 1.266(9) .
O3 C2 1.275(9) .
O3 Gd1 2.396(5) 3_655
O4 C3 1.287(9) .
O5 C3 1.292(10) .
O5 Gd1 2.361(6) 3_655
O6 C10 1.272(9) .
O7 C10 1.258(9) .
O7 Gd1 2.389(5) 4_565
N1 N2 1.325(10) .
N1 C6 1.384(10) .
N2 N3 1.355(9) .
N3 C7 1.357(10) .
N3 H3 0.8600 .
N4 N5 1.319(10) .
N4 C14 1.380(11) .
N5 N6 1.344(11) .
N6 C15 1.371(11) .
N6 H6 0.8600 .
C1 C2 1.491(11) .
C1 H1C 0.9600 .
C1 H1A 0.9600 .
C1 H1B 0.9600 .
C3 C4 1.463(12) .
C4 C5 1.380(11) .
C4 C9 1.419(11) .
C5 C6 1.423(11) .
C5 H5 0.9300 .
C6 C7 1.411(12) .
C7 C8 1.399(12) .
C8 C9 1.374(12) .
C8 H8 0.9300 .
C9 H9 0.9300 .
C10 C11 1.517(11) .
C11 C16 1.388(11) .
C11 C12 1.412(11) .
C12 C13 1.382(12) .
C12 H12 0.9300 .
C13 C14 1.405(11) .
C13 H13 0.9300 .
C14 C15 1.419(12) .
C15 C16 1.374(11) .
C16 H16 0.9300 .

loop_
_geom_hbond_atom_site_label_D
_geom_hbond_atom_site_label_H
_geom_hbond_atom_site_label_A
_geom_hbond_distance_DH
_geom_hbond_distance_HA
_geom_hbond_distance_DA
_geom_hbond_angle_DHA
_geom_hbond_site_symmetry_A
N6 H6 N2 0.86 2.18 2.998(11) 158.5 4
N3 H3 N5 0.86 2.57 3.193(11) 130.5 2_545
N3 H3 N4 0.86 2.06 2.882(11) 160.0 2_545
O1 H1W O6 0.85 1.97 2.785(8) 160.7 4_566
O1 H2W O2 0.85 2.02 2.782(8) 148.9 4_565
